data_7217108
loop_
_publ_author_name
'Veith, Michael'
'Mathur, Sanjay'
'Kareiva, Aivaras'
'Jilavi, Mohammad'
'Zimmer, Michael'
'Huch, Volker'

_publ_section_title
;
 Low temperature synthesis of nanocrystalline Y3Al5O12 (YAG) and Ce-doped
 Y3Al5O12 via different sol--gel methods
;
_journal_issue 12
_journal_name_full 'Journal of Materials Chemistry'
_journal_page_first 3069
_journal_paper_doi 10.1039/a903664d
_journal_volume 9
_journal_year 1999
_chemical_formula_sum 'C44 H101 O11 Y3'
_chemical_formula_weight 1072.98
_chemical_name_systematic
;
 ?
;
_space_group_IT_number 14
_symmetry_cell_setting monoclinic
_symmetry_space_group_name_Hall '-P 2ybc'
_symmetry_space_group_name_H-M 'P 1 21/c 1'
_atom_sites_solution_hydrogens geom
_atom_sites_solution_primary direct
_atom_sites_solution_secondary difmap
_audit_creation_method SHELXL-97
_cell_angle_alpha 90.00
_cell_angle_beta 99.15(6)
_cell_angle_gamma 90.00
_cell_formula_units_Z 4
_cell_length_a 19.431(13)
_cell_length_b 10.867(6)
_cell_length_c 27.55(2)
_cell_measurement_temperature 293(2)
_cell_volume 5743(7)
_computing_structure_refinement 'SHELXL-97 (Sheldrick, 1997)'
_computing_structure_solution 'SHELXS-97 (Sheldrick, 1990)'
_diffrn_ambient_temperature 293(2)
_diffrn_measured_fraction_theta_full 0.999
_diffrn_measured_fraction_theta_max 0.999
_diffrn_measurement_device_type 'Stoe AED2'
_diffrn_radiation_monochromator graphite
_diffrn_radiation_source 'fine-focus sealed tube'
_diffrn_radiation_type MoK\a
_diffrn_radiation_wavelength 0.71073
_diffrn_reflns_av_R_equivalents 0.0000
_diffrn_reflns_av_sigmaI/netI 0.1543
_diffrn_reflns_limit_h_max 20
_diffrn_reflns_limit_h_min -20
_diffrn_reflns_limit_k_max 11
_diffrn_reflns_limit_k_min 0
_diffrn_reflns_limit_l_max 29
_diffrn_reflns_limit_l_min 0
_diffrn_reflns_number 7522
_diffrn_reflns_theta_full 22.53
_diffrn_reflns_theta_max 22.53
_diffrn_reflns_theta_min 1.69
_diffrn_standards_interval_time 60
_diffrn_standards_number 3
_exptl_absorpt_coefficient_mu 3.052
_exptl_absorpt_correction_T_max 0.9986
_exptl_absorpt_correction_T_min 0.6308
_exptl_absorpt_correction_type empirical
_exptl_crystal_colour colourless
_exptl_crystal_density_diffrn 1.241
_exptl_crystal_density_method 'not measured'
_exptl_crystal_F_000 2280
_exptl_crystal_size_max 0.4
_exptl_crystal_size_mid 0.3
_exptl_crystal_size_min 0.25
_refine_diff_density_max 0.483
_refine_diff_density_min -0.648
_refine_diff_density_rms 0.115
_refine_ls_extinction_method none
_refine_ls_goodness_of_fit_ref 1.181
_refine_ls_hydrogen_treatment mixed
_refine_ls_matrix_type full
_refine_ls_number_parameters 523
_refine_ls_number_reflns 7522
_refine_ls_number_restraints 0
_refine_ls_restrained_S_all 1.181
_refine_ls_R_factor_all 0.2186
_refine_ls_R_factor_gt 0.0965
_refine_ls_shift/su_max 0.001
_refine_ls_shift/su_mean 0.000
_refine_ls_structure_factor_coef Fsqd
_refine_ls_weighting_details 'calc w=1/[\s^2^(Fo^2^)+(0.0425P)^2^+19.7193P] where P=(Fo^2^+2Fc^2^)/3'
_refine_ls_weighting_scheme calc
_refine_ls_wR_factor_gt 0.1400
_refine_ls_wR_factor_ref 0.1872
_reflns_number_gt 3877
_reflns_number_total 7522
_reflns_threshold_expression >2sigma(I)
_cod_data_source_file 903664d.txt
_cod_data_source_block shelxs1323
_cod_original_cell_volume 5744(6)
_cod_original_sg_symbol_H-M P2(1)/c
_cod_database_code 7217108

loop_
_symmetry_equiv_pos_as_xyz
'x, y, z'
'-x, y+1/2, -z+1/2'
'-x, -y, -z'
'x, -y-1/2, z-1/2'

loop_
_atom_site_label
_atom_site_type_symbol
_atom_site_fract_x
_atom_site_fract_y
_atom_site_fract_z
_atom_site_U_iso_or_equiv
_atom_site_adp_type
_atom_site_occupancy
_atom_site_symmetry_multiplicity
_atom_site_calc_flag
_atom_site_refinement_flags
Y1 Y 0.35532(6) 0.77388(11) 0.35989(5) 0.0406(4) Uani 1 1 d .
Y2 Y 0.23743(6) 0.69122(12) 0.25727(5) 0.0521(4) Uani 1 1 d .
Y3 Y 0.18962(6) 0.68136(12) 0.37550(5) 0.0528(4) Uani 1 1 d .
O1 O 0.3533(4) 0.7527(6) 0.2777(3) 0.040(2) Uani 1 1 d .
O2 O 0.2935(4) 0.7424(6) 0.4225(3) 0.039(2) Uani 1 1 d .
O3 O 0.1424(4) 0.6497(7) 0.2948(3) 0.046(2) Uani 1 1 d .
O4 O 0.2426(3) 0.8328(6) 0.3270(2) 0.0312(19) Uani 1 1 d .
O5 O 0.2828(4) 0.6002(6) 0.3366(3) 0.038(2) Uani 1 1 d .
O6 O 0.1156(4) 0.7855(9) 0.4117(3) 0.076(3) Uani 1 1 d .
O7 O 0.1536(5) 0.5250(8) 0.4132(3) 0.071(3) Uani 1 1 d .
O8 O 0.2021(4) 0.8054(9) 0.1939(3) 0.066(3) Uani 1 1 d .
O9 O 0.2350(4) 0.5404(8) 0.2051(4) 0.073(3) Uani 1 1 d .
O10 O 0.4162(4) 0.9264(7) 0.3802(3) 0.049(2) Uani 1 1 d .
O11 O 0.4767(4) 0.6931(8) 0.3925(3) 0.055(2) Uani 1 1 d .
C1 C 0.4051(7) 0.7761(12) 0.2467(5) 0.050(4) Uani 1 1 d .
C2 C 0.4738(7) 0.740(2) 0.2706(6) 0.169(12) Uani 1 1 d .
H2A H 0.4850 0.7840 0.3011 0.253 Uiso 1 1 calc R
H2B H 0.5074 0.7602 0.2497 0.253 Uiso 1 1 calc R
H2C H 0.4746 0.6535 0.2768 0.253 Uiso 1 1 calc R
C3 C 0.3843(8) 0.7148(17) 0.1993(6) 0.119(7) Uani 1 1 d .
H3A H 0.3387 0.7425 0.1848 0.178 Uiso 1 1 calc R
H3B H 0.3834 0.6274 0.2042 0.178 Uiso 1 1 calc R
H3C H 0.4170 0.7343 0.1778 0.178 Uiso 1 1 calc R
C4 C 0.4069(9) 0.9146(15) 0.2362(6) 0.125(7) Uani 1 1 d .
H4A H 0.3619 0.9408 0.2200 0.187 Uiso 1 1 calc R
H4B H 0.4412 0.9311 0.2155 0.187 Uiso 1 1 calc R
H4C H 0.4188 0.9585 0.2666 0.187 Uiso 1 1 calc R
C5 C 0.3122(6) 0.7587(13) 0.4746(4) 0.045(4) Uani 1 1 d .
C6 C 0.3906(6) 0.7401(14) 0.4888(5) 0.076(5) Uani 1 1 d .
H6A H 0.4026 0.6579 0.4807 0.115 Uiso 1 1 calc R
H6B H 0.4037 0.7529 0.5236 0.115 Uiso 1 1 calc R
H6C H 0.4148 0.7979 0.4713 0.115 Uiso 1 1 calc R
C7 C 0.2733(7) 0.6658(14) 0.5010(5) 0.091(5) Uani 1 1 d .
H7A H 0.2855 0.5841 0.4923 0.136 Uiso 1 1 calc R
H7B H 0.2240 0.6777 0.4916 0.136 Uiso 1 1 calc R
H7C H 0.2856 0.6768 0.5359 0.136 Uiso 1 1 calc R
C8 C 0.2934(7) 0.8878(13) 0.4883(5) 0.076(5) Uani 1 1 d .
H8A H 0.3183 0.9463 0.4716 0.114 Uiso 1 1 calc R
H8B H 0.3057 0.8989 0.5232 0.114 Uiso 1 1 calc R
H8C H 0.2441 0.9003 0.4788 0.114 Uiso 1 1 calc R
C9 C 0.0729(7) 0.6128(13) 0.2725(5) 0.060(4) Uani 1 1 d .
C10 C 0.0211(6) 0.6640(14) 0.3040(5) 0.087(5) Uani 1 1 d .
H10A H 0.0221 0.7522 0.3033 0.131 Uiso 1 1 calc R
H10B H 0.0339 0.6360 0.3373 0.131 Uiso 1 1 calc R
H10C H -0.0250 0.6356 0.2912 0.131 Uiso 1 1 calc R
C11 C 0.0560(7) 0.6625(15) 0.2216(5) 0.089(5) Uani 1 1 d .
H11A H 0.0570 0.7508 0.2226 0.134 Uiso 1 1 calc R
H11B H 0.0104 0.6353 0.2070 0.134 Uiso 1 1 calc R
H11C H 0.0898 0.6334 0.2023 0.134 Uiso 1 1 calc R
C12 C 0.0704(7) 0.4738(13) 0.2731(6) 0.103(6) Uani 1 1 d .
H12A H 0.0813 0.4450 0.3064 0.155 Uiso 1 1 calc R
H12B H 0.1039 0.4415 0.2543 0.155 Uiso 1 1 calc R
H12C H 0.0246 0.4465 0.2591 0.155 Uiso 1 1 calc R
C13 C 0.2194(6) 0.9587(10) 0.3214(5) 0.039(3) Uani 1 1 d .
C14 C 0.2595(6) 1.0237(10) 0.2853(4) 0.049(4) Uani 1 1 d .
H14A H 0.2509 0.9827 0.2541 0.074 Uiso 1 1 calc R
H14B H 0.3085 1.0216 0.2979 0.074 Uiso 1 1 calc R
H14C H 0.2443 1.1077 0.2814 0.074 Uiso 1 1 calc R
C15 C 0.1416(6) 0.9593(11) 0.3000(4) 0.054(4) Uani 1 1 d .
H15A H 0.1347 0.9190 0.2686 0.080 Uiso 1 1 calc R
H15B H 0.1254 1.0427 0.2961 0.080 Uiso 1 1 calc R
H15C H 0.1160 0.9166 0.3219 0.080 Uiso 1 1 calc R
C16 C 0.2314(6) 1.0225(10) 0.3708(4) 0.054(4) Uani 1 1 d .
H16A H 0.2804 1.0223 0.3836 0.081 Uiso 1 1 calc R
H16B H 0.2065 0.9798 0.3931 0.081 Uiso 1 1 calc R
H16C H 0.2150 1.1058 0.3670 0.081 Uiso 1 1 calc R
C17 C 0.3074(7) 0.4773(11) 0.3424(5) 0.052(4) Uani 1 1 d .
C18 C 0.2479(7) 0.3888(10) 0.3245(5) 0.068(5) Uani 1 1 d .
H18A H 0.2310 0.4037 0.2903 0.103 Uiso 1 1 calc R
H18B H 0.2107 0.4015 0.3432 0.103 Uiso 1 1 calc R
H18C H 0.2643 0.3056 0.3288 0.103 Uiso 1 1 calc R
C19 C 0.3660(6) 0.4597(11) 0.3114(5) 0.064(4) Uani 1 1 d .
H19A H 0.3478 0.4735 0.2774 0.096 Uiso 1 1 calc R
H19B H 0.3838 0.3774 0.3156 0.096 Uiso 1 1 calc R
H19C H 0.4028 0.5173 0.3219 0.096 Uiso 1 1 calc R
C20 C 0.3350(7) 0.4528(12) 0.3962(5) 0.071(4) Uani 1 1 d .
H20A H 0.2979 0.4620 0.4152 0.107 Uiso 1 1 calc R
H20B H 0.3715 0.5104 0.4076 0.107 Uiso 1 1 calc R
H20C H 0.3532 0.3706 0.3999 0.107 Uiso 1 1 calc R
C21 C 0.0664(8) 0.8529(17) 0.4343(6) 0.079(5) Uani 1 1 d .
C22 C 0.0005(11) 0.780(2) 0.4304(9) 0.192(11) Uani 1 1 d .
H22A H 0.0098 0.7033 0.4474 0.288 Uiso 1 1 calc R
H22B H -0.0173 0.7648 0.3964 0.288 Uiso 1 1 calc R
H22C H -0.0333 0.8258 0.4450 0.288 Uiso 1 1 calc R
C23 C 0.0481(12) 0.9678(17) 0.4081(9) 0.201(14) Uani 1 1 d .
H23A H 0.0322 0.9506 0.3740 0.301 Uiso 1 1 calc R
H23B H 0.0883 1.0203 0.4112 0.301 Uiso 1 1 calc R
H23C H 0.0117 1.0081 0.4218 0.301 Uiso 1 1 calc R
C24 C 0.0904(10) 0.873(3) 0.4871(7) 0.248(18) Uani 1 1 d .
H24A H 0.1021 0.7960 0.5030 0.372 Uiso 1 1 calc R
H24B H 0.0539 0.9120 0.5013 0.372 Uiso 1 1 calc R
H24C H 0.1307 0.9258 0.4913 0.372 Uiso 1 1 calc R
C25 C 0.1290(10) 0.4276(17) 0.4381(7) 0.087(5) Uani 1 1 d .
C26 C 0.1827(14) 0.3348(19) 0.4520(10) 0.226(15) Uani 1 1 d .
H26A H 0.2009 0.3083 0.4233 0.339 Uiso 1 1 calc R
H26B H 0.1629 0.2657 0.4666 0.339 Uiso 1 1 calc R
H26C H 0.2197 0.3693 0.4753 0.339 Uiso 1 1 calc R
C27 C 0.1046(15) 0.4630(19) 0.4818(10) 0.236(17) Uani 1 1 d .
H27A H 0.1405 0.5072 0.5026 0.354 Uiso 1 1 calc R
H27B H 0.0922 0.3909 0.4986 0.354 Uiso 1 1 calc R
H27C H 0.0644 0.5148 0.4737 0.354 Uiso 1 1 calc R
C28 C 0.0750(15) 0.357(3) 0.4049(9) 0.30(2) Uani 1 1 d .
H28A H 0.0938 0.3300 0.3765 0.444 Uiso 1 1 calc R
H28B H 0.0351 0.4082 0.3947 0.444 Uiso 1 1 calc R
H28C H 0.0612 0.2862 0.4220 0.444 Uiso 1 1 calc R
C29 C 0.1787(7) 0.8787(15) 0.1519(6) 0.065(4) Uani 1 1 d .
C30 C 0.2368(9) 0.9449(19) 0.1339(6) 0.139(9) Uani 1 1 d .
H30A H 0.2584 1.0005 0.1589 0.209 Uiso 1 1 calc R
H30B H 0.2189 0.9904 0.1048 0.209 Uiso 1 1 calc R
H30C H 0.2707 0.8864 0.1265 0.209 Uiso 1 1 calc R
C31 C 0.1275(8) 0.9736(16) 0.1633(6) 0.109(6) Uani 1 1 d .
H31A H 0.0886 0.9335 0.1741 0.164 Uiso 1 1 calc R
H31B H 0.1114 1.0210 0.1343 0.164 Uiso 1 1 calc R
H31C H 0.1498 1.0271 0.1888 0.164 Uiso 1 1 calc R
C32 C 0.1430(11) 0.7964(19) 0.1118(6) 0.165(10) Uani 1 1 d .
H32A H 0.1049 0.7546 0.1231 0.248 Uiso 1 1 calc R
H32B H 0.1756 0.7369 0.1033 0.248 Uiso 1 1 calc R
H32C H 0.1255 0.8450 0.0834 0.248 Uiso 1 1 calc R
C33 C 0.2355(10) 0.4416(17) 0.1712(7) 0.086(5) Uani 1 1 d .
C34 C 0.2790(15) 0.3403(18) 0.1925(8) 0.216(15) Uani 1 1 d .
H34A H 0.3258 0.3693 0.2028 0.324 Uiso 1 1 calc R
H34B H 0.2792 0.2766 0.1684 0.324 Uiso 1 1 calc R
H34C H 0.2609 0.3082 0.2204 0.324 Uiso 1 1 calc R
C35 C 0.2634(16) 0.483(2) 0.1292(8) 0.221(15) Uani 1 1 d .
H35A H 0.3111 0.5066 0.1389 0.331 Uiso 1 1 calc R
H35B H 0.2370 0.5520 0.1148 0.331 Uiso 1 1 calc R
H35C H 0.2607 0.4174 0.1055 0.331 Uiso 1 1 calc R
C36 C 0.1668(11) 0.401(3) 0.1558(13) 0.37(3) Uani 1 1 d .
H36A H 0.1476 0.3721 0.1837 0.553 Uiso 1 1 calc R
H36B H 0.1668 0.3357 0.1325 0.553 Uiso 1 1 calc R
H36C H 0.1391 0.4683 0.1408 0.553 Uiso 1 1 calc R
C37 C 0.4535(7) 1.0336(12) 0.3930(5) 0.051(4) Uani 1 1 d .
C38 C 0.5311(7) 1.0094(13) 0.3999(6) 0.098(6) Uani 1 1 d .
H38A H 0.5430 0.9482 0.4250 0.147 Uiso 1 1 calc R
H38B H 0.5558 1.0842 0.4096 0.147 Uiso 1 1 calc R
H38C H 0.5436 0.9806 0.3696 0.147 Uiso 1 1 calc R
C39 C 0.4374(7) 1.1324(12) 0.3541(5) 0.081(5) Uani 1 1 d .
H39A H 0.3885 1.1507 0.3492 0.122 Uiso 1 1 calc R
H39B H 0.4502 1.1037 0.3238 0.122 Uiso 1 1 calc R
H39C H 0.4634 1.2054 0.3646 0.122 Uiso 1 1 calc R
C40 C 0.4358(8) 1.0880(13) 0.4409(5) 0.093(6) Uani 1 1 d .
H40A H 0.3867 1.1044 0.4371 0.140 Uiso 1 1 calc R
H40B H 0.4612 1.1632 0.4483 0.140 Uiso 1 1 calc R
H40C H 0.4484 1.0304 0.4672 0.140 Uiso 1 1 calc R
C41 C 0.5403(8) 0.6257(13) 0.4112(6) 0.065(4) Uani 1 1 d .
C42 C 0.5279(7) 0.4890(14) 0.4021(6) 0.098(6) Uani 1 1 d .
H42A H 0.4945 0.4599 0.4216 0.147 Uiso 1 1 calc R
H42B H 0.5709 0.4452 0.4110 0.147 Uiso 1 1 calc R
H42C H 0.5103 0.4756 0.3679 0.147 Uiso 1 1 calc R
C43 C 0.5947(7) 0.6639(15) 0.3813(6) 0.107(6) Uani 1 1 d .
H43A H 0.5792 0.6439 0.3474 0.160 Uiso 1 1 calc R
H43B H 0.6374 0.6214 0.3928 0.160 Uiso 1 1 calc R
H43C H 0.6022 0.7511 0.3845 0.160 Uiso 1 1 calc R
C44 C 0.5622(8) 0.6528(17) 0.4645(6) 0.123(8) Uani 1 1 d .
H44A H 0.5264 0.6266 0.4825 0.185 Uiso 1 1 calc R
H44B H 0.5696 0.7397 0.4689 0.185 Uiso 1 1 calc R
H44C H 0.6047 0.6097 0.4764 0.185 Uiso 1 1 calc R

loop_
_atom_site_aniso_label
_atom_site_aniso_U_11
_atom_site_aniso_U_22
_atom_site_aniso_U_33
_atom_site_aniso_U_23
_atom_site_aniso_U_13
_atom_site_aniso_U_12
Y1 0.0421(7) 0.0359(7) 0.0447(8) -0.0014(7) 0.0100(6) -0.0038(6)
Y2 0.0414(8) 0.0475(8) 0.0674(10) -0.0060(8) 0.0090(7) -0.0017(7)
Y3 0.0429(8) 0.0491(9) 0.0644(10) 0.0013(8) 0.0024(7) -0.0043(7)
O1 0.038(5) 0.042(5) 0.043(5) 0.001(4) 0.017(4) 0.001(4)
O2 0.043(5) 0.042(5) 0.031(5) 0.008(4) 0.003(4) -0.002(4)
O3 0.030(5) 0.050(5) 0.054(6) -0.002(5) -0.001(4) -0.010(4)
O4 0.033(4) 0.030(4) 0.031(5) -0.004(4) 0.004(4) 0.002(4)
O5 0.041(5) 0.020(4) 0.054(6) -0.003(4) 0.013(4) 0.002(4)
O6 0.064(6) 0.113(8) 0.054(6) -0.008(6) 0.020(5) 0.019(6)
O7 0.089(7) 0.055(6) 0.071(7) 0.013(6) 0.016(6) -0.023(6)
O8 0.070(6) 0.084(7) 0.048(6) 0.011(6) 0.018(5) 0.016(6)
O9 0.062(6) 0.075(7) 0.085(8) -0.024(6) 0.023(6) 0.003(5)
O10 0.046(5) 0.041(5) 0.061(6) -0.008(5) 0.004(5) -0.022(4)
O11 0.046(5) 0.069(6) 0.051(6) 0.011(5) 0.009(4) 0.017(5)
C1 0.056(9) 0.054(9) 0.046(9) -0.008(8) 0.028(8) -0.004(8)
C2 0.047(10) 0.38(3) 0.089(14) 0.105(19) 0.029(9) 0.057(16)
C3 0.086(12) 0.19(2) 0.092(14) -0.052(15) 0.050(11) -0.051(14)
C4 0.161(18) 0.100(15) 0.141(18) 0.009(13) 0.110(15) -0.022(13)
C5 0.036(7) 0.077(10) 0.024(8) 0.015(8) 0.009(6) -0.008(7)
C6 0.063(10) 0.117(13) 0.044(9) -0.002(9) -0.008(8) -0.001(9)
C7 0.094(12) 0.129(15) 0.052(11) 0.007(11) 0.019(9) -0.019(12)
C8 0.085(11) 0.080(12) 0.061(11) -0.025(9) 0.007(9) 0.023(10)
C9 0.051(9) 0.070(11) 0.056(11) 0.001(9) -0.002(8) -0.007(8)
C10 0.042(8) 0.125(14) 0.096(13) -0.036(12) 0.019(9) -0.022(10)
C11 0.054(9) 0.120(15) 0.086(13) -0.008(12) -0.013(9) -0.009(10)
C12 0.084(12) 0.062(11) 0.153(18) -0.013(11) -0.017(12) -0.033(10)
C13 0.046(8) 0.027(7) 0.044(9) 0.007(7) 0.009(7) 0.006(6)
C14 0.048(8) 0.044(8) 0.054(10) 0.007(7) 0.004(7) 0.003(7)
C15 0.060(9) 0.049(9) 0.051(10) 0.005(7) 0.004(8) 0.015(7)
C16 0.072(10) 0.033(8) 0.058(11) -0.016(7) 0.013(8) 0.001(7)
C17 0.061(9) 0.033(8) 0.064(11) -0.008(7) 0.012(8) 0.000(7)
C18 0.087(11) 0.022(7) 0.099(13) -0.009(8) 0.019(10) -0.001(8)
C19 0.067(10) 0.051(9) 0.078(11) -0.010(8) 0.027(9) 0.021(8)
C20 0.084(11) 0.061(10) 0.072(12) 0.015(9) 0.027(9) 0.019(9)
C21 0.068(11) 0.101(14) 0.075(13) -0.013(11) 0.033(10) 0.022(10)
C22 0.15(2) 0.21(3) 0.25(3) -0.03(2) 0.13(2) 0.01(2)
C23 0.25(3) 0.092(16) 0.31(3) 0.071(19) 0.22(3) 0.106(18)
C24 0.137(19) 0.50(5) 0.096(18) -0.14(3) -0.014(15) 0.15(3)
C25 0.098(14) 0.077(13) 0.094(15) 0.022(12) 0.042(12) -0.008(11)
C26 0.30(4) 0.085(17) 0.34(4) 0.10(2) 0.19(3) 0.02(2)
C27 0.40(4) 0.101(18) 0.28(4) 0.00(2) 0.28(4) -0.04(2)
C28 0.31(4) 0.32(4) 0.21(3) 0.13(3) -0.10(3) -0.28(3)
C29 0.055(10) 0.096(12) 0.049(11) -0.006(10) 0.024(9) 0.001(9)
C30 0.092(14) 0.22(2) 0.106(17) 0.087(16) 0.020(12) 0.016(15)
C31 0.109(14) 0.151(18) 0.068(13) 0.037(12) 0.018(11) 0.049(13)
C32 0.25(3) 0.15(2) 0.079(15) -0.027(15) -0.032(16) 0.00(2)
C33 0.104(14) 0.083(14) 0.070(14) -0.042(11) 0.013(11) -0.004(11)
C34 0.42(4) 0.096(17) 0.13(2) -0.048(16) 0.02(2) 0.10(2)
C35 0.45(5) 0.13(2) 0.11(2) -0.039(17) 0.12(3) -0.03(3)
C36 0.091(17) 0.47(5) 0.55(6) -0.48(5) 0.08(3) -0.09(3)
C37 0.052(9) 0.058(9) 0.044(10) -0.001(8) 0.014(7) -0.011(8)
C38 0.064(11) 0.049(10) 0.172(19) -0.015(11) -0.005(12) -0.023(9)
C39 0.081(11) 0.058(10) 0.098(13) 0.023(10) -0.006(10) -0.029(9)
C40 0.111(13) 0.084(12) 0.089(14) -0.037(11) 0.030(11) -0.050(11)
C41 0.063(10) 0.063(10) 0.068(12) 0.016(9) 0.014(9) 0.006(9)
C42 0.078(12) 0.079(13) 0.130(17) 0.026(12) -0.008(11) 0.026(10)
C43 0.070(11) 0.124(15) 0.131(16) 0.041(13) 0.032(11) 0.024(11)
C44 0.114(14) 0.167(19) 0.077(14) -0.034(13) -0.019(11) 0.068(14)

loop_
_atom_type_symbol
_atom_type_description
_atom_type_scat_dispersion_real
_atom_type_scat_dispersion_imag
_atom_type_scat_source
C C 0.0033 0.0016 'International Tables Vol C Tables 4.2.6.8 and 6.1.1.4'
H H 0.0000 0.0000 'International Tables Vol C Tables 4.2.6.8 and 6.1.1.4'
O O 0.0106 0.0060 'International Tables Vol C Tables 4.2.6.8 and 6.1.1.4'
Y Y -2.7962 3.5667 'International Tables Vol C Tables 4.2.6.8 and 6.1.1.4'

loop_
_geom_angle_atom_site_label_1
_geom_angle_atom_site_label_2
_geom_angle_atom_site_label_3
_geom_angle
O10 Y1 O1 105.7(3)
O10 Y1 O2 105.3(3)
O1 Y1 O2 144.3(3)
O10 Y1 O4 110.4(3)
O1 Y1 O4 76.9(2)
O2 Y1 O4 76.1(2)
O10 Y1 O5 178.8(3)
O1 Y1 O5 74.7(3)
O2 Y1 O5 74.0(3)
O4 Y1 O5 68.4(2)
O10 Y1 O11 73.8(3)
O1 Y1 O11 100.7(3)
O2 Y1 O11 104.5(3)
O4 Y1 O11 175.5(3)
O5 Y1 O11 107.3(3)
O10 Y1 Y2 135.0(2)
O1 Y1 Y2 41.83(18)
O2 Y1 Y2 102.68(19)
O4 Y1 Y2 44.96(17)
O5 Y1 Y2 44.62(18)
O11 Y1 Y2 130.9(2)
O10 Y1 Y3 134.8(2)
O1 Y1 Y3 103.03(19)
O2 Y1 Y3 41.46(18)
O4 Y1 Y3 44.88(17)
O5 Y1 Y3 44.09(17)
O11 Y1 Y3 133.13(19)
Y2 Y1 Y3 61.25(6)
O8 Y2 O9 85.9(3)
O8 Y2 O3 107.5(3)
O9 Y2 O3 102.4(3)
O8 Y2 O1 101.6(3)
O9 Y2 O1 107.1(3)
O3 Y2 O1 139.6(3)
O8 Y2 O5 168.9(3)
O9 Y2 O5 104.7(3)
O3 Y2 O5 73.7(3)
O1 Y2 O5 72.6(2)
O8 Y2 O4 103.9(3)
O9 Y2 O4 170.0(3)
O3 Y2 O4 73.0(2)
O1 Y2 O4 73.3(2)
O5 Y2 O4 65.6(2)
O8 Y2 Y1 126.4(3)
O9 Y2 Y1 132.6(2)
O3 Y2 Y1 99.1(2)
O1 Y2 Y1 40.55(18)
O5 Y2 Y1 43.41(17)
O4 Y2 Y1 42.06(15)
O8 Y2 Y3 131.8(2)
O9 Y2 Y3 127.3(3)
O3 Y2 Y3 39.74(19)
O1 Y2 Y3 99.90(19)
O5 Y2 Y3 43.05(17)
O4 Y2 Y3 43.90(16)
Y1 Y2 Y3 59.40(6)
O7 Y3 O6 84.4(4)
O7 Y3 O3 103.7(3)
O6 Y3 O3 109.2(3)
O7 Y3 O2 106.1(3)
O6 Y3 O2 100.1(3)
O3 Y3 O2 139.8(3)
O7 Y3 O5 104.4(3)
O6 Y3 O5 169.8(3)
O3 Y3 O5 74.2(3)
O2 Y3 O5 72.8(3)
O7 Y3 O4 170.3(3)
O6 Y3 O4 105.4(3)
O3 Y3 O4 73.1(2)
O2 Y3 O4 73.0(2)
O5 Y3 O4 65.9(2)
O7 Y3 Y1 131.7(3)
O6 Y3 Y1 126.6(3)
O3 Y3 Y1 99.2(2)
O2 Y3 Y1 40.65(18)
O5 Y3 Y1 43.36(17)
O4 Y3 Y1 42.03(16)
O7 Y3 Y2 128.3(3)
O6 Y3 Y2 133.8(2)
O3 Y3 Y2 39.85(19)
O2 Y3 Y2 99.98(19)
O5 Y3 Y2 43.51(18)
O4 Y3 Y2 43.94(16)
Y1 Y3 Y2 59.35(6)
C1 O1 Y1 132.0(7)
C1 O1 Y2 130.2(7)
Y1 O1 Y2 97.6(3)
C5 O2 Y1 131.3(6)
C5 O2 Y3 130.8(6)
Y1 O2 Y3 97.9(3)
C9 O3 Y3 130.8(8)
C9 O3 Y2 128.7(8)
Y3 O3 Y2 100.4(3)
C13 O4 Y1 124.2(6)
C13 O4 Y3 123.0(6)
Y1 O4 Y3 93.1(2)
C13 O4 Y2 122.6(6)
Y1 O4 Y2 93.0(2)
Y3 O4 Y2 92.2(2)
C17 O5 Y1 122.8(7)
C17 O5 Y3 123.9(7)
Y1 O5 Y3 92.5(2)
C17 O5 Y2 123.4(7)
Y1 O5 Y2 92.0(2)
Y3 O5 Y2 93.4(2)
C21 O6 Y3 178.8(9)
C25 O7 Y3 178.0(11)
C29 O8 Y2 179.1(9)
C33 O9 Y2 178.4(10)
C37 O10 Y1 176.4(8)
C41 O11 Y1 169.9(8)
C2 C1 O1 111.3(11)
C2 C1 C3 113.0(14)
O1 C1 C3 109.1(11)
C2 C1 C4 107.6(15)
O1 C1 C4 108.8(10)
C3 C1 C4 106.9(14)
O2 C5 C8 109.3(10)
O2 C5 C7 109.4(10)
C8 C5 C7 109.8(11)
O2 C5 C6 108.9(10)
C8 C5 C6 109.3(11)
C7 C5 C6 110.1(11)
O3 C9 C11 110.4(11)
O3 C9 C12 107.5(11)
C11 C9 C12 111.7(13)
O3 C9 C10 108.2(11)
C11 C9 C10 109.6(12)
C12 C9 C10 109.3(13)
O4 C13 C16 109.8(9)
O4 C13 C14 109.0(9)
C16 C13 C14 110.6(10)
O4 C13 C15 108.5(9)
C16 C13 C15 110.3(10)
C14 C13 C15 108.7(10)
O5 C17 C20 109.5(10)
O5 C17 C18 109.4(10)
C20 C17 C18 109.7(11)
O5 C17 C19 108.7(10)
C20 C17 C19 110.0(11)
C18 C17 C19 109.5(11)
O6 C21 C23 110.6(14)
O6 C21 C24 112.4(14)
C23 C21 C24 111.9(19)
O6 C21 C22 108.9(15)
C23 C21 C22 106.2(17)
C24 C21 C22 106.5(18)
O7 C25 C27 113.7(17)
O7 C25 C26 111.7(15)
C27 C25 C26 107(2)
O7 C25 C28 110.7(16)
C27 C25 C28 111(2)
C26 C25 C28 102(2)
O8 C29 C30 112.4(12)
O8 C29 C31 110.6(12)
C30 C29 C31 107.5(15)
O8 C29 C32 108.4(14)
C30 C29 C32 109.2(15)
C31 C29 C32 108.5(14)
C36 C33 O9 109.2(15)
C36 C33 C35 109(2)
O9 C33 C35 109.8(16)
C36 C33 C34 110(2)
O9 C33 C34 111.7(15)
C35 C33 C34 107.0(19)
O10 C37 C38 110.8(11)
O10 C37 C39 112.0(10)
C38 C37 C39 107.5(12)
O10 C37 C40 111.4(10)
C38 C37 C40 108.3(12)
C39 C37 C40 106.6(12)
O11 C41 C44 109.9(12)
O11 C41 C43 107.4(11)
C44 C41 C43 111.8(14)
O11 C41 C42 109.2(12)
C44 C41 C42 111.7(14)
C43 C41 C42 106.8(14)

loop_
_geom_bond_atom_site_label_1
_geom_bond_atom_site_label_2
_geom_bond_distance
Y1 O10 2.061(7)
Y1 O1 2.271(7)
Y1 O2 2.278(7)
Y1 O4 2.323(7)
Y1 O5 2.381(7)
Y1 O11 2.542(8)
Y1 Y2 3.463(3)
Y1 Y3 3.464(3)
Y2 O8 2.163(9)
Y2 O9 2.175(9)
Y2 O3 2.299(8)
Y2 O1 2.330(7)
Y2 O5 2.434(8)
Y2 O4 2.450(7)
Y2 Y3 3.529(3)
Y3 O7 2.164(9)
Y3 O6 2.190(9)
Y3 O3 2.294(8)
Y3 O2 2.316(7)
Y3 O5 2.413(7)
Y3 O4 2.448(7)
O1 C1 1.444(13)
O2 C5 1.436(13)
O3 C9 1.448(14)
O4 C13 1.442(12)
O5 C17 1.419(13)
O6 C21 1.424(15)
O7 C25 1.388(16)
O8 C29 1.419(16)
O9 C33 1.424(16)
O10 C37 1.387(13)
O11 C41 1.460(14)
C1 C2 1.443(17)
C1 C3 1.464(17)
C1 C4 1.533(18)
C5 C8 1.513(17)
C5 C7 1.515(16)
C5 C6 1.524(15)
C9 C11 1.491(17)
C9 C12 1.512(17)
C9 C10 1.534(17)
C13 C16 1.511(15)
C13 C14 1.529(15)
C13 C15 1.533(15)
C17 C20 1.519(16)
C17 C18 1.525(15)
C17 C19 1.539(16)
C21 C23 1.46(2)
C21 C24 1.47(2)
C21 C22 1.49(2)
C25 C27 1.41(2)
C25 C26 1.46(2)
C25 C28 1.49(2)
C29 C30 1.488(19)
C29 C31 1.500(18)
C29 C32 1.50(2)
C33 C36 1.40(2)
C33 C35 1.43(2)
C33 C34 1.45(2)
C37 C38 1.512(16)
C37 C39 1.515(16)
C37 C40 1.534(17)
C41 C44 1.492(18)
C41 C43 1.497(18)
C41 C42 1.519(19)
